data_1563025
loop_
_publ_author_name
'Kinnibrugh, Tiffany L.'
'Garcia, Nancy'
'Clearfield, Abraham'

_publ_section_title
;
 Structural differences of metal biphenylenebisphosphonate with change in
 the alkali metal
;
_journal_name_full 'Journal of Solid State Chemistry'
_journal_page_first 149
_journal_page_last 158
_journal_paper_doi 10.1016/j.jssc.2011.12.034
_journal_volume 187
_journal_year 2012
_chemical_formula_moiety 'C12 H11 Cs O6 P2'
_chemical_formula_sum 'C12 H11 Cs O6 P2'
_chemical_formula_weight 446.06
_space_group_IT_number 2
_space_group_name_Hall '-P 1'
_space_group_name_H-M_alt 'P -1'
_symmetry_cell_setting triclinic
_symmetry_space_group_name_Hall '-P 1'
_symmetry_space_group_name_H-M 'P -1'
_atom_sites_solution_hydrogens geom
_atom_sites_solution_primary direct
_atom_sites_solution_secondary difmap
_audit_creation_method SHELXL-97
_cell_angle_alpha 102.2190(11)
_cell_angle_beta 94.2830(10)
_cell_angle_gamma 94.3050(10)
_cell_formula_units_Z 2
_cell_length_a 6.1734(4)
_cell_length_b 7.5322(5)
_cell_length_c 15.3998(10)
_cell_measurement_reflns_used 9843
_cell_measurement_temperature 110(2)
_cell_measurement_theta_max 29.19
_cell_measurement_theta_min 2.72
_cell_volume 694.86(8)
_computing_cell_refinement 'SAINT+  <Bruker, 2005)'
_computing_data_collection 'APEX2   (Bruker, 2005)'
_computing_data_reduction 'SAINT+  <Bruker, 2005)'
_computing_molecular_graphics 'SHELXTL (Sheldrick, 2008)'
_computing_publication_material 'SHELXTL (Sheldrick, 2008>'
_computing_structure_refinement 'SHELXTL (Sheldrick, 2008)'
_computing_structure_solution 'SHELXTL (Sheldrick, 2008)'
_diffrn_ambient_temperature 110(2)
_diffrn_measured_fraction_theta_full 0.993
_diffrn_measured_fraction_theta_max 0.993
_diffrn_measurement_device_type 'Bruker SMART APEX CCD Area Detector'
_diffrn_measurement_method 'Phi and omega scans'
_diffrn_radiation_monochromator graphite
_diffrn_radiation_source 'fine-focus sealed tube'
_diffrn_radiation_type MoK\a
_diffrn_radiation_wavelength 0.71073
_diffrn_reflns_av_R_equivalents 0.0209
_diffrn_reflns_av_sigmaI/netI 0.0175
_diffrn_reflns_limit_h_max 8
_diffrn_reflns_limit_h_min -8
_diffrn_reflns_limit_k_max 9
_diffrn_reflns_limit_k_min -9
_diffrn_reflns_limit_l_max 20
_diffrn_reflns_limit_l_min -20
_diffrn_reflns_number 14177
_diffrn_reflns_theta_full 28.00
_diffrn_reflns_theta_max 28.00
_diffrn_reflns_theta_min 2.72
_exptl_absorpt_coefficient_mu 2.919
_exptl_absorpt_correction_T_max 0.9175
_exptl_absorpt_correction_T_min 0.5793
_exptl_absorpt_correction_type multi-scan
_exptl_absorpt_process_details 'SADABS (sheldrick, 2008)'
_exptl_crystal_colour colorless
_exptl_crystal_density_diffrn 2.132
_exptl_crystal_density_method 'not measured'
_exptl_crystal_description plate
_exptl_crystal_F_000 432
_exptl_crystal_size_max 0.21
_exptl_crystal_size_mid 0.05
_exptl_crystal_size_min 0.03
_refine_diff_density_max 1.956
_refine_diff_density_min -1.874
_refine_diff_density_rms 0.151
_refine_ls_extinction_method none
_refine_ls_goodness_of_fit_ref 1.055
_refine_ls_hydrogen_treatment constr
_refine_ls_matrix_type full
_refine_ls_number_parameters 190
_refine_ls_number_reflns 3333
_refine_ls_number_restraints 0
_refine_ls_restrained_S_all 1.055
_refine_ls_R_factor_all 0.0317
_refine_ls_R_factor_gt 0.0288
_refine_ls_shift/su_max 0.000
_refine_ls_shift/su_mean 0.000
_refine_ls_structure_factor_coef Fsqd
_refine_ls_weighting_details 'calc w=1/[\s^2^(Fo^2^)+(0.0294P)^2^+4.3938P] where P=(Fo^2^+2Fc^2^)/3'
_refine_ls_weighting_scheme calc
_refine_ls_wR_factor_gt 0.0763
_refine_ls_wR_factor_ref 0.0784
_reflns_number_gt 3115
_reflns_number_total 3333
_reflns_threshold_expression I>2\s(I)
_cod_data_source_file JSSC-2012-187-149.cif
_cod_data_source_block compound5
_cod_depositor_comments
;
The following automatic conversions were performed:

data item '_symmetry_cell_setting' value 'Triclinic' was changed to
'triclinic' in accordance with the built-in table derived from the
CIF Core dictionary named 'cif_core.dic' version 2.4.5 last updated
on 2014-11-21.

data item '_exptl_crystal_density_meas' value 'not measured' was
changed to '?' -- the value is perceived as not measured.

Automatic conversion script
Id: cif_fix_values 8369 2020-08-20 11:38:08Z andrius 
;
_cod_database_code 1563025

loop_
_symmetry_equiv_pos_as_xyz
'x, y, z'
'-x, -y, -z'

loop_
_atom_site_label
_atom_site_type_symbol
_atom_site_fract_x
_atom_site_fract_y
_atom_site_fract_z
_atom_site_U_iso_or_equiv
_atom_site_adp_type
_atom_site_occupancy
_atom_site_symmetry_multiplicity
_atom_site_calc_flag
_atom_site_refinement_flags
_atom_site_disorder_assembly
_atom_site_disorder_group
Cs1 Cs 0.78082(4) 0.76598(3) 0.012387(15) 0.01719(8) Uani 1 1 d . . .
P1 P 0.28913(14) 0.69102(11) -0.16267(6) 0.00795(16) Uani 1 1 d . . .
O1 O 0.0358(4) 0.6710(3) -0.16419(17) 0.0121(5) Uani 1 1 d . . .
H1O H -0.0058 0.5671 -0.1565 0.018 Uiso 1 1 calc R . .
C1 C 0.3529(5) 0.6297(4) -0.2763(2) 0.0094(6) Uani 1 1 d . . .
P2 P 1.27720(14) 0.77670(11) 0.17594(6) 0.00802(16) Uani 1 1 d . . .
O2 O 0.3741(4) 0.8855(3) -0.12219(17) 0.0148(5) Uani 1 1 d . . .
C2 C 0.2066(6) 0.5208(5) -0.3436(2) 0.0130(6) Uani 1 1 d . . .
H2A H 0.0662 0.4805 -0.3299 0.016 Uiso 1 1 calc R . .
O3 O 0.3860(4) 0.5570(3) -0.11224(16) 0.0127(5) Uani 1 1 d . . .
H3O H 0.2848 0.4893 -0.0992 0.019 Uiso 0.50 1 calc PR . .
C3 C 0.2640(6) 0.4709(5) -0.4303(2) 0.0126(6) Uani 1 1 d . . .
H3A H 0.1618 0.3966 -0.4749 0.015 Uiso 1 1 calc R . .
O4 O 1.1227(4) 0.6177(3) 0.12606(18) 0.0163(5) Uani 1 1 d . . .
C4 C 0.4687(5) 0.5273(4) -0.4536(2) 0.0086(6) Uani 1 1 d . . .
O5 O 1.2637(4) 0.9325(3) 0.12343(17) 0.0150(5) Uani 1 1 d . . .
H5O H 1.3824 0.9987 0.1330 0.023 Uiso 1 1 calc R . .
C5 C 0.6144(6) 0.6365(5) -0.3855(2) 0.0136(7) Uani 1 1 d . . .
H5A H 0.7546 0.6775 -0.3991 0.016 Uiso 1 1 calc R . .
O6 O 1.5149(4) 0.7358(4) 0.18916(18) 0.0157(5) Uani 1 1 d . . .
H6O H 1.5521 0.6309 0.1659 0.024 Uiso 0.50 1 d P . .
C6 C 0.5582(6) 0.6862(5) -0.2986(2) 0.0131(6) Uani 1 1 d . . .
H6A H 0.6606 0.7594 -0.2537 0.016 Uiso 1 1 calc R . .
C7 C 1.1908(5) 0.8596(4) 0.2844(2) 0.0095(6) Uani 1 1 d . . .
C8 C 0.9974(6) 0.9451(5) 0.2941(2) 0.0127(6) Uani 1 1 d . . .
H8A H 0.9158 0.9659 0.2429 0.015 Uiso 1 1 calc R . .
C9 C 0.9242(6) 0.9997(5) 0.3778(2) 0.0121(6) Uani 1 1 d . . .
H9A H 0.7925 1.0572 0.3830 0.015 Uiso 1 1 calc R . .
C10 C 1.0400(5) 0.9718(4) 0.4553(2) 0.0095(6) Uani 1 1 d . . .
C11 C 1.2337(6) 0.8868(5) 0.4442(2) 0.0132(6) Uani 1 1 d . . .
H11A H 1.3161 0.8662 0.4952 0.016 Uiso 1 1 calc R . .
C12 C 1.3081(6) 0.8317(5) 0.3604(2) 0.0128(6) Uani 1 1 d . . .
H12A H 1.4400 0.7746 0.3551 0.015 Uiso 1 1 calc R . .

loop_
_atom_site_aniso_label
_atom_site_aniso_U_11
_atom_site_aniso_U_22
_atom_site_aniso_U_33
_atom_site_aniso_U_23
_atom_site_aniso_U_13
_atom_site_aniso_U_12
Cs1 0.01659(12) 0.02142(13) 0.01325(12) 0.00255(8) 0.00158(8) 0.00320(8)
P1 0.0098(4) 0.0062(4) 0.0081(4) 0.0013(3) 0.0028(3) 0.0011(3)
O1 0.0101(11) 0.0120(11) 0.0153(12) 0.0042(9) 0.0044(9) 0.0013(9)
C1 0.0119(15) 0.0069(14) 0.0101(15) 0.0026(11) 0.0024(12) 0.0015(11)
P2 0.0087(4) 0.0065(4) 0.0087(4) 0.0017(3) 0.0010(3) -0.0003(3)
O2 0.0194(13) 0.0092(11) 0.0138(12) -0.0016(9) 0.0059(10) -0.0040(9)
C2 0.0102(15) 0.0157(16) 0.0123(16) 0.0021(13) 0.0024(12) -0.0024(12)
O3 0.0168(12) 0.0137(12) 0.0096(11) 0.0042(9) 0.0030(9) 0.0073(9)
C3 0.0110(15) 0.0147(16) 0.0104(15) 0.0006(12) 0.0002(12) -0.0025(12)
O4 0.0190(13) 0.0125(12) 0.0155(13) 0.0007(10) 0.0016(10) -0.0042(10)
C4 0.0108(15) 0.0072(14) 0.0081(15) 0.0024(11) 0.0012(12) 0.0011(11)
O5 0.0197(13) 0.0131(12) 0.0139(12) 0.0055(9) 0.0020(10) 0.0037(10)
C5 0.0117(16) 0.0160(16) 0.0112(16) 0.0002(13) 0.0023(13) -0.0053(12)
O6 0.0133(12) 0.0152(12) 0.0185(13) 0.0032(10) 0.0006(10) 0.0020(9)
C6 0.0133(16) 0.0143(16) 0.0098(15) -0.0007(12) 0.0018(12) -0.0026(12)
C7 0.0111(15) 0.0065(14) 0.0109(15) 0.0021(11) 0.0014(12) -0.0004(11)
C8 0.0129(16) 0.0158(16) 0.0094(15) 0.0028(12) -0.0008(12) 0.0027(12)
C9 0.0122(15) 0.0142(16) 0.0108(16) 0.0035(12) 0.0009(12) 0.0041(12)
C10 0.0114(15) 0.0071(14) 0.0099(16) 0.0019(11) 0.0015(12) -0.0011(11)
C11 0.0150(16) 0.0152(16) 0.0109(16) 0.0058(12) 0.0002(13) 0.0044(13)
C12 0.0127(16) 0.0136(16) 0.0132(16) 0.0043(12) 0.0021(13) 0.0043(12)

loop_
_atom_type_symbol
_atom_type_description
_atom_type_scat_dispersion_real
_atom_type_scat_dispersion_imag
_atom_type_scat_source
C C 0.0033 0.0016 'International Tables Vol C Tables 4.2.6.8 and 6.1.1.4'
H H 0.0000 0.0000 'International Tables Vol C Tables 4.2.6.8 and 6.1.1.4'
O O 0.0106 0.0060 'International Tables Vol C Tables 4.2.6.8 and 6.1.1.4'
P P 0.1023 0.0942 'International Tables Vol C Tables 4.2.6.8 and 6.1.1.4'
Cs Cs -0.3680 2.1192 'International Tables Vol C Tables 4.2.6.8 and 6.1.1.4'

loop_
_geom_angle_atom_site_label_1
_geom_angle_atom_site_label_2
_geom_angle_atom_site_label_3
_geom_angle
_geom_angle_site_symmetry_1
_geom_angle_site_symmetry_3
O4 Cs1 O2 109.90(7) . 2_675
O4 Cs1 O3 128.92(6) . .
O2 Cs1 O3 107.68(7) 2_675 .
O4 Cs1 O1 93.19(7) . 1_655
O2 Cs1 O1 134.89(6) 2_675 1_655
O3 Cs1 O1 83.67(6) . 1_655
O4 Cs1 O3 62.22(6) . 2_665
O2 Cs1 O3 104.47(6) 2_675 2_665
O3 Cs1 O3 75.87(7) . 2_665
O1 Cs1 O3 120.62(6) 1_655 2_665
O4 Cs1 O6 78.87(7) . 1_455
O2 Cs1 O6 61.53(6) 2_675 1_455
O3 Cs1 O6 90.15(6) . 1_455
O1 Cs1 O6 163.56(6) 1_655 1_455
O3 Cs1 O6 42.94(6) 2_665 1_455
O4 Cs1 O4 78.21(7) . 2_765
O2 Cs1 O4 171.26(7) 2_675 2_765
O3 Cs1 O4 63.80(6) . 2_765
O1 Cs1 O4 45.16(6) 1_655 2_765
O3 Cs1 O4 76.06(6) 2_665 2_765
O6 Cs1 O4 118.58(6) 1_455 2_765
O4 Cs1 O5 45.17(6) . .
O2 Cs1 O5 83.37(7) 2_675 .
O3 Cs1 O5 168.78(6) . .
O1 Cs1 O5 87.11(6) 1_655 .
O3 Cs1 O5 103.65(6) 2_665 .
O6 Cs1 O5 97.02(6) 1_455 .
O4 Cs1 O5 105.07(6) 2_765 .
O4 Cs1 O5 141.07(7) . 2_775
O2 Cs1 O5 72.52(6) 2_675 2_775
O3 Cs1 O5 82.93(6) . 2_775
O1 Cs1 O5 65.66(6) 1_655 2_775
O3 Cs1 O5 156.60(6) 2_665 2_775
O6 Cs1 O5 128.77(6) 1_455 2_775
O4 Cs1 O5 103.42(6) 2_765 2_775
O5 Cs1 O5 99.08(6) . 2_775
O4 Cs1 O2 173.97(6) . .
O2 Cs1 O2 74.46(7) 2_675 .
O3 Cs1 O2 45.06(6) . .
O1 Cs1 O2 86.18(6) 1_655 .
O3 Cs1 O2 113.06(6) 2_665 .
O6 Cs1 O2 100.20(6) 1_455 .
O4 Cs1 O2 97.21(6) 2_765 .
O5 Cs1 O2 140.67(6) . .
O5 Cs1 O2 43.55(6) 2_775 .
O2 P1 O3 112.36(15) . .
O2 P1 O1 109.39(14) . .
O3 P1 O1 109.67(14) . .
O2 P1 C1 110.22(15) . .
O3 P1 C1 108.06(14) . .
O1 P1 C1 106.99(15) . .
P1 O1 Cs1 123.40(13) . 1_455
P1 O1 H1O 109.5 . .
Cs1 O1 H1O 77.4 1_455 .
C6 C1 C2 118.2(3) . .
C6 C1 P1 119.5(3) . .
C2 C1 P1 122.3(3) . .
O4 P2 O6 115.15(15) . .
O4 P2 O5 107.42(15) . .
O6 P2 O5 109.36(15) . .
O4 P2 C7 109.79(15) . .
O6 P2 C7 107.17(15) . .
O5 P2 C7 107.73(15) . .
P1 O2 Cs1 139.55(14) . 2_675
P1 O2 Cs1 93.64(12) . .
Cs1 O2 Cs1 105.54(7) 2_675 .
C3 C2 C1 120.7(3) . .
C3 C2 H2A 119.6 . .
C1 C2 H2A 119.6 . .
P1 O3 Cs1 107.21(12) . .
P1 O3 Cs1 138.99(14) . 2_665
Cs1 O3 Cs1 104.13(7) . 2_665
P1 O3 H3O 109.5 . .
Cs1 O3 H3O 127.5 . .
C2 C3 C4 121.6(3) . .
C2 C3 H3A 119.2 . .
C4 C3 H3A 119.2 . .
P2 O4 Cs1 107.72(13) . .
P2 O4 Cs1 130.41(14) . 2_765
Cs1 O4 Cs1 101.79(7) . 2_765
C3 C4 C5 117.2(3) . .
C3 C4 C4 121.7(4) . 2_664
C5 C4 C4 121.1(4) . 2_664
P2 O5 Cs1 94.77(12) . .
P2 O5 Cs1 173.48(14) . 2_775
Cs1 O5 Cs1 80.92(6) . 2_775
P2 O5 H5O 109.5 . .
Cs1 O5 H5O 154.7 . .
Cs1 O5 H5O 74.3 2_775 .
C6 C5 C4 121.5(3) . .
C6 C5 H5A 119.3 . .
C4 C5 H5A 119.3 . .
P2 O6 Cs1 111.77(13) . 1_655
P2 O6 H6O 119.8 . .
Cs1 O6 H6O 71.0 1_655 .
C5 C6 C1 120.8(3) . .
C5 C6 H6A 119.6 . .
C1 C6 H6A 119.6 . .
C12 C7 C8 118.7(3) . .
C12 C7 P2 120.7(3) . .
C8 C7 P2 120.6(3) . .
C9 C8 C7 120.4(3) . .
C9 C8 H8A 119.8 . .
C7 C8 H8A 119.8 . .
C8 C9 C10 121.6(3) . .
C8 C9 H9A 119.2 . .
C10 C9 H9A 119.2 . .
C11 C10 C9 117.0(3) . .
C11 C10 C10 121.4(4) . 2_776
C9 C10 C10 121.6(4) . 2_776
C12 C11 C10 121.6(3) . .
C12 C11 H11A 119.2 . .
C10 C11 H11A 119.2 . .
C7 C12 C11 120.5(3) . .
C7 C12 H12A 119.7 . .
C11 C12 H12A 119.7 . .

loop_
_geom_bond_atom_site_label_1
_geom_bond_atom_site_label_2
_geom_bond_distance
_geom_bond_site_symmetry_2
Cs1 O1 3.220(2) 1_655
Cs1 O2 3.067(2) 2_675
Cs1 O2 3.430(3) .
Cs1 O3 3.090(3) .
Cs1 O3 3.284(2) 2_665
Cs1 O4 3.331(3) 2_765
Cs1 O4 3.065(3) .
Cs1 O5 3.340(3) .
Cs1 O5 3.410(2) 2_775
Cs1 O6 3.321(3) 1_455
P1 O2 1.503(2) .
P1 O3 1.527(2) .
P1 O1 1.558(2) .
P1 C1 1.794(3) .
O1 H1O 0.8400 .
C1 C6 1.397(5) .
C1 C2 1.398(5) .
P2 O4 1.505(3) .
P2 O6 1.529(3) .
P2 O5 1.563(3) .
P2 C7 1.791(3) .
C2 C3 1.388(5) .
C2 H2A 0.9500 .
O3 H3O 0.8400 .
C3 C4 1.399(5) .
C3 H3A 0.9500 .
C4 C5 1.403(4) .
C4 C4 1.490(6) 2_664
O5 Cs1 3.410(2) 2_775
O5 H5O 0.8400 .
C5 C6 1.389(5) .
C5 H5A 0.9500 .
O6 Cs1 3.321(3) 1_655
O6 H6O 0.8517 .
C6 H6A 0.9500 .
C7 C12 1.393(5) .
C7 C8 1.402(5) .
C8 C9 1.388(5) .
C8 H8A 0.9500 .
C9 C10 1.407(5) .
C9 H9A 0.9500 .
C10 C11 1.403(5) .
C10 C10 1.486(6) 2_776
C11 C12 1.393(5) .
C11 H11A 0.9500 .
C12 H12A 0.9500 .

loop_
_geom_torsion_atom_site_label_1
_geom_torsion_atom_site_label_2
_geom_torsion_atom_site_label_3
_geom_torsion_atom_site_label_4
_geom_torsion
_geom_torsion_site_symmetry_1
_geom_torsion_site_symmetry_2
_geom_torsion_site_symmetry_3
_geom_torsion_site_symmetry_4
O2 P1 O1 Cs1 -58.76(18) . . . 1_455
O3 P1 O1 Cs1 64.88(17) . . . 1_455
C1 P1 O1 Cs1 -178.15(14) . . . 1_455
O2 P1 C1 C6 41.7(3) . . . .
O3 P1 C1 C6 -81.4(3) . . . .
O1 P1 C1 C6 160.6(3) . . . .
O2 P1 C1 C2 -140.7(3) . . . .
O3 P1 C1 C2 96.1(3) . . . .
O1 P1 C1 C2 -21.9(3) . . . .
O3 P1 O2 Cs1 -107.3(2) . . . 2_675
O1 P1 O2 Cs1 14.8(3) . . . 2_675
C1 P1 O2 Cs1 132.2(2) . . . 2_675
O3 P1 O2 Cs1 11.98(14) . . . .
O1 P1 O2 Cs1 134.03(11) . . . .
C1 P1 O2 Cs1 -108.59(13) . . . .
O2 Cs1 O2 P1 -144.01(15) 2_675 . . .
O1 Cs1 O2 P1 77.16(11) 1_655 . . .
O3 Cs1 O2 P1 -44.61(12) 2_665 . . .
O6 Cs1 O2 P1 -87.57(11) 1_455 . . .
O4 Cs1 O2 P1 33.27(12) 2_765 . . .
O5 Cs1 O2 P1 157.88(9) . . . .
O5 Cs1 O2 P1 135.19(15) 2_775 . . .
O2 Cs1 O2 Cs1 0.0 2_675 . . 2_675
O3 Cs1 O2 Cs1 136.31(11) . . . 2_675
O1 Cs1 O2 Cs1 -138.83(7) 1_655 . . 2_675
O3 Cs1 O2 Cs1 99.41(7) 2_665 . . 2_675
O6 Cs1 O2 Cs1 56.44(8) 1_455 . . 2_675
O4 Cs1 O2 Cs1 177.29(7) 2_765 . . 2_675
O5 Cs1 O2 Cs1 -58.11(12) . . . 2_675
O5 Cs1 O2 Cs1 -80.80(9) 2_775 . . 2_675
C6 C1 C2 C3 -0.2(5) . . . .
P1 C1 C2 C3 -177.8(3) . . . .
O2 P1 O3 Cs1 -13.93(16) . . . .
O1 P1 O3 Cs1 -135.82(12) . . . .
C1 P1 O3 Cs1 107.89(14) . . . .
O2 P1 O3 Cs1 124.28(19) . . . 2_665
O1 P1 O3 Cs1 2.4(2) . . . 2_665
C1 P1 O3 Cs1 -113.9(2) . . . 2_665
O4 Cs1 O3 P1 -171.98(10) . . . .
O2 Cs1 O3 P1 52.23(13) 2_675 . . .
O1 Cs1 O3 P1 -83.00(12) 1_655 . . .
O3 Cs1 O3 P1 153.20(16) 2_665 . . .
O6 Cs1 O3 P1 112.27(12) 1_455 . . .
O4 Cs1 O3 P1 -125.60(14) 2_765 . . .
O5 Cs1 O3 P1 -117.9(3) . . . .
O5 Cs1 O3 P1 -16.84(12) 2_775 . . .
O2 Cs1 O3 P1 7.92(9) . . . .
P2 Cs1 O3 P1 -172.92(5) . . . .
O4 Cs1 O3 Cs1 34.82(11) . . . 2_665
O2 Cs1 O3 Cs1 -100.96(7) 2_675 . . 2_665
O1 Cs1 O3 Cs1 123.81(7) 1_655 . . 2_665
O3 Cs1 O3 Cs1 0.0 2_665 . . 2_665
O6 Cs1 O3 Cs1 -40.93(7) 1_455 . . 2_665
O4 Cs1 O3 Cs1 81.20(8) 2_765 . . 2_665
O5 Cs1 O3 Cs1 88.9(3) . . . 2_665
O5 Cs1 O3 Cs1 -170.03(7) 2_775 . . 2_665
O2 Cs1 O3 Cs1 -145.27(11) . . . 2_665
P2 Cs1 O3 Cs1 33.88(13) . . . 2_665
P1 Cs1 O3 Cs1 -153.20(16) . . . 2_665
C1 C2 C3 C4 -0.1(5) . . . .
O6 P2 O4 Cs1 -144.74(13) . . . .
O5 P2 O4 Cs1 -22.66(16) . . . .
C7 P2 O4 Cs1 94.22(15) . . . .
O6 P2 O4 Cs1 -21.1(2) . . . 2_765
O5 P2 O4 Cs1 100.96(18) . . . 2_765
C7 P2 O4 Cs1 -142.16(17) . . . 2_765
O2 Cs1 O4 P2 -43.76(15) 2_675 . . .
O3 Cs1 O4 P2 -178.80(11) . . . .
O1 Cs1 O4 P2 96.77(13) 1_655 . . .
O3 Cs1 O4 P2 -140.05(15) 2_665 . . .
O6 Cs1 O4 P2 -97.75(14) 1_455 . . .
O4 Cs1 O4 P2 139.63(17) 2_765 . . .
O5 Cs1 O4 P2 14.04(10) . . . .
O5 Cs1 O4 P2 42.80(19) 2_775 . . .
P1 Cs1 O4 P2 174.92(5) . . . .
O2 Cs1 O4 Cs1 176.61(6) 2_675 . . 2_765
O3 Cs1 O4 Cs1 41.57(11) . . . 2_765
O1 Cs1 O4 Cs1 -42.86(7) 1_655 . . 2_765
O3 Cs1 O4 Cs1 80.32(7) 2_665 . . 2_765
O6 Cs1 O4 Cs1 122.62(8) 1_455 . . 2_765
O4 Cs1 O4 Cs1 0.0 2_765 . . 2_765
O5 Cs1 O4 Cs1 -125.59(11) . . . 2_765
O5 Cs1 O4 Cs1 -96.83(10) 2_775 . . 2_765
P2 Cs1 O4 Cs1 -139.63(17) . . . 2_765
P1 Cs1 O4 Cs1 35.29(14) . . . 2_765
C2 C3 C4 C5 0.1(5) . . . .
C2 C3 C4 C4 179.5(4) . . . 2_664
O4 P2 O5 Cs1 19.75(14) . . . .
O6 P2 O5 Cs1 145.37(12) . . . .
C7 P2 O5 Cs1 -98.47(13) . . . .
O4 Cs1 O5 P2 -12.90(9) . . . .
O2 Cs1 O5 P2 113.88(12) 2_675 . . .
O3 Cs1 O5 P2 -75.6(3) . . . .
O1 Cs1 O5 P2 -110.29(11) 1_655 . . .
O3 Cs1 O5 P2 10.54(12) 2_665 . . .
O6 Cs1 O5 P2 53.73(11) 1_455 . . .
O4 Cs1 O5 P2 -68.43(12) 2_765 . . .
O5 Cs1 O5 P2 -175.07(14) 2_775 . . .
O2 Cs1 O5 P2 169.31(9) . . . .
O4 Cs1 O5 Cs1 162.18(11) . . . 2_775
O2 Cs1 O5 Cs1 -71.05(6) 2_675 . . 2_775
O3 Cs1 O5 Cs1 99.5(3) . . . 2_775
O1 Cs1 O5 Cs1 64.78(6) 1_655 . . 2_775
O3 Cs1 O5 Cs1 -174.38(5) 2_665 . . 2_775
O6 Cs1 O5 Cs1 -131.19(6) 1_455 . . 2_775
O4 Cs1 O5 Cs1 106.64(6) 2_765 . . 2_775
O5 Cs1 O5 Cs1 0.0 2_775 . . 2_775
O2 Cs1 O5 Cs1 -15.61(11) . . . 2_775
P2 Cs1 O5 Cs1 175.07(14) . . . 2_775
P1 Cs1 O5 Cs1 10.36(16) . . . 2_775
C3 C4 C5 C6 0.2(5) . . . .
C4 C4 C5 C6 -179.2(4) 2_664 . . .
O4 P2 O6 Cs1 83.82(16) . . . 1_655
O5 P2 O6 Cs1 -37.20(16) . . . 1_655
C7 P2 O6 Cs1 -153.72(12) . . . 1_655
C4 C5 C6 C1 -0.5(6) . . . .
C2 C1 C6 C5 0.5(5) . . . .
P1 C1 C6 C5 178.2(3) . . . .
O4 P2 C7 C12 108.5(3) . . . .
O6 P2 C7 C12 -17.2(3) . . . .
O5 P2 C7 C12 -134.8(3) . . . .
O4 P2 C7 C8 -68.0(3) . . . .
O6 P2 C7 C8 166.3(3) . . . .
O5 P2 C7 C8 48.7(3) . . . .
C12 C7 C8 C9 -0.4(5) . . . .
P2 C7 C8 C9 176.2(3) . . . .
C7 C8 C9 C10 0.1(5) . . . .
C8 C9 C10 C11 0.2(5) . . . .
C8 C9 C10 C10 -179.2(4) . . . 2_776
C9 C10 C11 C12 -0.2(5) . . . .
C10 C10 C11 C12 179.2(4) 2_776 . . .
C8 C7 C12 C11 0.4(5) . . . .
P2 C7 C12 C11 -176.2(3) . . . .
C10 C11 C12 C7 -0.1(5) . . . .
